data_4339925
loop_
_publ_author_name
'Mebi, Charles A.'
'Frost, Brian J.'

_publ_section_title
;
 Isomerization of trans-[Ru(PTA)4Cl2] to cis-[Ru(PTA)4Cl2] in water and
 organic solvent: revisiting the chemistry of [Ru(PTA)4Cl2].
;
_journal_issue 17
_journal_name_full 'Inorganic chemistry'
_journal_page_first 7115
_journal_page_last 7120
_journal_paper_doi 10.1021/ic700971n
_journal_volume 46
_journal_year 2007
_chemical_formula_sum 'C24 H62 N12 O6.25 P4 Ru'
_chemical_formula_weight 843.81
_chemical_name_systematic
;

 ?

;
_space_group_IT_number 14
_symmetry_cell_setting monoclinic
_symmetry_space_group_name_Hall '-P 2yn'
_symmetry_space_group_name_H-M 'P 1 21/n 1'
_atom_sites_solution_hydrogens geom
_atom_sites_solution_primary direct
_atom_sites_solution_secondary difmap
_audit_creation_method SHELXL-97
_cell_angle_alpha 90.00
_cell_angle_beta 97.66
_cell_angle_gamma 90.00
_cell_formula_units_Z 4
_cell_length_a 10.8018(2)
_cell_length_b 15.7700(2)
_cell_length_c 21.6830(3)
_cell_measurement_reflns_used 8626
_cell_measurement_temperature 100(2)
_cell_measurement_theta_max 29.57
_cell_measurement_theta_min 2.29
_cell_volume 3660.62(10)
_computing_cell_refinement 'Bruker SMART'
_computing_data_collection 'Bruker SMART'
_computing_data_reduction 'Bruker SAINT'
_computing_molecular_graphics 'Bruker SHELXTL'
_computing_publication_material 'Bruker SHELXTL'
_computing_structure_refinement 'SHELXL-97 (Sheldrick, 1997)'
_computing_structure_solution 'SHELXS-97 (Sheldrick, 1990)'
_diffrn_ambient_temperature 100(2)
_diffrn_measured_fraction_theta_full 0.994
_diffrn_measured_fraction_theta_max 0.994
_diffrn_measurement_device_type 'CCD area detector'
_diffrn_measurement_method 'phi and omega scans'
_diffrn_radiation_monochromator graphite
_diffrn_radiation_source 'fine-focus sealed tube'
_diffrn_radiation_type MoK\a
_diffrn_radiation_wavelength 0.71073
_diffrn_reflns_av_R_equivalents 0.0497
_diffrn_reflns_av_sigmaI/netI 0.0484
_diffrn_reflns_limit_h_max 14
_diffrn_reflns_limit_h_min -14
_diffrn_reflns_limit_k_max 21
_diffrn_reflns_limit_k_min -21
_diffrn_reflns_limit_l_max 27
_diffrn_reflns_limit_l_min -30
_diffrn_reflns_number 46098
_diffrn_reflns_theta_full 29.58
_diffrn_reflns_theta_max 29.58
_diffrn_reflns_theta_min 1.60
_exptl_absorpt_coefficient_mu 0.659
_exptl_absorpt_correction_T_max 0.9400
_exptl_absorpt_correction_T_min 0.8756
_exptl_absorpt_correction_type multi-scan
_exptl_crystal_colour colorless
_exptl_crystal_density_diffrn 1.531
_exptl_crystal_density_meas 0
_exptl_crystal_density_method 'not measured'
_exptl_crystal_description block
_exptl_crystal_F_000 1776
_exptl_crystal_size_max 0.21
_exptl_crystal_size_mid 0.12
_exptl_crystal_size_min 0.10
_refine_diff_density_max 0.633
_refine_diff_density_min -0.482
_refine_diff_density_rms 0.103
_refine_ls_extinction_method none
_refine_ls_goodness_of_fit_ref 1.021
_refine_ls_hydrogen_treatment mixed
_refine_ls_matrix_type full
_refine_ls_number_parameters 489
_refine_ls_number_reflns 10199
_refine_ls_number_restraints 0
_refine_ls_restrained_S_all 1.021
_refine_ls_R_factor_all 0.0573
_refine_ls_R_factor_gt 0.0345
_refine_ls_shift/su_max 0.001
_refine_ls_shift/su_mean 0.000
_refine_ls_structure_factor_coef Fsqd
_refine_ls_weighting_details 'calc w=1/[\s^2^(Fo^2^)+(0.0281P)^2^+1.6299P] where P=(Fo^2^+2Fc^2^)/3'
_refine_ls_weighting_scheme calc
_refine_ls_wR_factor_gt 0.0683
_refine_ls_wR_factor_ref 0.0770
_reflns_number_gt 7666
_reflns_number_total 10199
_reflns_threshold_expression >2sigma(I)
_cod_data_source_file ic700971n-file004.cif
_cod_data_source_block bjf216
_cod_original_cell_volume 3660.59(10)
_cod_original_sg_symbol_H-M P21/n
_cod_database_code 4339925

loop_
_symmetry_equiv_pos_as_xyz
'x, y, z'
'-x+1/2, y+1/2, -z+1/2'
'-x, -y, -z'
'x-1/2, -y-1/2, z-1/2'

loop_
_atom_site_label
_atom_site_type_symbol
_atom_site_fract_x
_atom_site_fract_y
_atom_site_fract_z
_atom_site_U_iso_or_equiv
_atom_site_adp_type
_atom_site_occupancy
_atom_site_symmetry_multiplicity
_atom_site_calc_flag
_atom_site_refinement_flags
Ru1 Ru -0.091752(15) 0.368818(10) -0.327132(7) 0.01320(5) Uani 1 1 d .
P1 P -0.05943(5) 0.36139(3) -0.22026(2) 0.01323(10) Uani 1 1 d .
P2 P -0.30631(5) 0.37343(3) -0.34446(2) 0.01416(11) Uani 1 1 d .
P3 P -0.05113(5) 0.50963(3) -0.34079(2) 0.01538(11) Uani 1 1 d .
P4 P -0.06183(5) 0.22940(4) -0.35080(3) 0.01751(12) Uani 1 1 d .
N1 N 0.11959(16) 0.35068(11) -0.11425(8) 0.0179(4) Uani 1 1 d .
N2 N -0.08260(17) 0.28039(11) -0.10732(8) 0.0183(4) Uani 1 1 d .
N3 N -0.06855(16) 0.43636(10) -0.10356(8) 0.0165(4) Uani 1 1 d .
N4 N -0.51738(16) 0.38447(10) -0.43421(8) 0.0170(4) Uani 1 1 d .
N5 N -0.53664(16) 0.44957(11) -0.33248(8) 0.0169(4) Uani 1 1 d .
N6 N -0.53820(16) 0.29383(11) -0.34300(8) 0.0171(4) Uani 1 1 d .
N7 N 0.14002(16) 0.62868(11) -0.34370(8) 0.0198(4) Uani 1 1 d .
N8 N -0.02872(17) 0.63203(11) -0.43223(8) 0.0199(4) Uani 1 1 d .
N9 N -0.06594(17) 0.68650(11) -0.32959(8) 0.0211(4) Uani 1 1 d .
N10 N 0.12388(17) 0.11011(12) -0.36752(9) 0.0249(4) Uani 1 1 d .
N11 N -0.05894(18) 0.11394(13) -0.44924(9) 0.0289(5) Uani 1 1 d .
N12 N -0.07837(18) 0.05171(12) -0.34688(9) 0.0263(4) Uani 1 1 d .
C1 C 0.10477(19) 0.35314(13) -0.18303(9) 0.0178(4) Uani 1 1 d .
H1A H 0.1420 0.3011 -0.1983 0.021 Uiso 1 1 calc R
H1B H 0.1521 0.4022 -0.1962 0.021 Uiso 1 1 calc R
C2 C -0.12048(19) 0.27429(13) -0.17548(9) 0.0163(4) Uani 1 1 d .
H2A H -0.2128 0.2744 -0.1840 0.020 Uiso 1 1 calc R
H2B H -0.0907 0.2195 -0.1903 0.020 Uiso 1 1 calc R
C3 C -0.1047(2) 0.44946(12) -0.17125(9) 0.0162(4) Uani 1 1 d .
H3A H -0.0655 0.5024 -0.1837 0.019 Uiso 1 1 calc R
H3B H -0.1964 0.4570 -0.1795 0.019 Uiso 1 1 calc R
C4 C 0.0546(2) 0.27698(13) -0.09189(10) 0.0204(4) Uani 1 1 d .
H4A H 0.0759 0.2730 -0.0461 0.024 Uiso 1 1 calc R
H4B H 0.0855 0.2249 -0.1102 0.024 Uiso 1 1 calc R
C5 C -0.1277(2) 0.35954(13) -0.08209(10) 0.0196(4) Uani 1 1 d .
H5A H -0.1117 0.3573 -0.0361 0.024 Uiso 1 1 calc R
H5B H -0.2191 0.3635 -0.0942 0.024 Uiso 1 1 calc R
C6 C 0.0681(2) 0.42754(13) -0.08897(10) 0.0187(4) Uani 1 1 d .
H6A H 0.1080 0.4777 -0.1054 0.022 Uiso 1 1 calc R
H6B H 0.0905 0.4275 -0.0432 0.022 Uiso 1 1 calc R
C7 C -0.37929(19) 0.38482(13) -0.42628(9) 0.0175(4) Uani 1 1 d .
H7A H -0.3505 0.4386 -0.4431 0.021 Uiso 1 1 calc R
H7B H -0.3502 0.3379 -0.4510 0.021 Uiso 1 1 calc R
C8 C -0.40023(18) 0.45741(13) -0.31267(10) 0.0166(4) Uani 1 1 d .
H8A H -0.3842 0.4555 -0.2667 0.020 Uiso 1 1 calc R
H8B H -0.3720 0.5134 -0.3261 0.020 Uiso 1 1 calc R
C9 C -0.40196(18) 0.28264(13) -0.32396(10) 0.0174(4) Uani 1 1 d .
H9A H -0.3743 0.2308 -0.3440 0.021 Uiso 1 1 calc R
H9B H -0.3866 0.2739 -0.2784 0.021 Uiso 1 1 calc R
C10 C -0.5660(2) 0.45575(13) -0.40070(10) 0.0185(4) Uani 1 1 d .
H10A H -0.6578 0.4584 -0.4119 0.022 Uiso 1 1 calc R
H10B H -0.5307 0.5093 -0.4146 0.022 Uiso 1 1 calc R
C11 C -0.58488(19) 0.36860(13) -0.31214(10) 0.0199(4) Uani 1 1 d .
H11A H -0.6772 0.3694 -0.3206 0.024 Uiso 1 1 calc R
H11B H -0.5613 0.3630 -0.2666 0.024 Uiso 1 1 calc R
C12 C -0.5659(2) 0.30542(13) -0.41121(10) 0.0192(4) Uani 1 1 d .
H12A H -0.5301 0.2571 -0.4320 0.023 Uiso 1 1 calc R
H12B H -0.6576 0.3041 -0.4231 0.023 Uiso 1 1 calc R
C13 C 0.11438(19) 0.54159(13) -0.32312(10) 0.0199(4) Uani 1 1 d .
H13A H 0.1399 0.5375 -0.2776 0.024 Uiso 1 1 calc R
H13B H 0.1663 0.5012 -0.3435 0.024 Uiso 1 1 calc R
C14 C -0.0754(2) 0.54565(13) -0.42242(9) 0.0196(4) Uani 1 1 d .
H14A H -0.0333 0.5054 -0.4478 0.024 Uiso 1 1 calc R
H14B H -0.1659 0.5438 -0.4377 0.024 Uiso 1 1 calc R
C15 C -0.1172(2) 0.60673(13) -0.30797(10) 0.0220(5) Uani 1 1 d .
H15A H -0.2090 0.6068 -0.3196 0.026 Uiso 1 1 calc R
H15B H -0.1000 0.6044 -0.2620 0.026 Uiso 1 1 calc R
C16 C 0.1063(2) 0.63792(14) -0.41149(10) 0.0213(4) Uani 1 1 d .
H16A H 0.1367 0.6935 -0.4244 0.026 Uiso 1 1 calc R
H16B H 0.1494 0.5933 -0.4326 0.026 Uiso 1 1 calc R
C17 C -0.0928(2) 0.69527(14) -0.39741(10) 0.0222(5) Uani 1 1 d .
H17A H -0.0675 0.7527 -0.4092 0.027 Uiso 1 1 calc R
H17B H -0.1840 0.6901 -0.4099 0.027 Uiso 1 1 calc R
C18 C 0.0695(2) 0.69170(14) -0.31228(10) 0.0223(5) Uani 1 1 d .
H18A H 0.0890 0.6838 -0.2667 0.027 Uiso 1 1 calc R
H18B H 0.0977 0.7492 -0.3223 0.027 Uiso 1 1 calc R
C19 C 0.1034(2) 0.19618(14) -0.34223(11) 0.0232(5) Uani 1 1 d .
H19A H 0.1511 0.2379 -0.3637 0.028 Uiso 1 1 calc R
H19B H 0.1373 0.1971 -0.2975 0.028 Uiso 1 1 calc R
C20 C -0.1014(2) 0.20032(14) -0.43388(10) 0.0247(5) Uani 1 1 d .
H20A H -0.1932 0.2037 -0.4452 0.030 Uiso 1 1 calc R
H20B H -0.0632 0.2423 -0.4596 0.030 Uiso 1 1 calc R
C21 C -0.1227(2) 0.13006(13) -0.31907(11) 0.0226(5) Uani 1 1 d .
H21A H -0.0971 0.1285 -0.2735 0.027 Uiso 1 1 calc R
H21B H -0.2152 0.1312 -0.3265 0.027 Uiso 1 1 calc R
C22 C 0.0777(2) 0.10678(16) -0.43425(11) 0.0296(6) Uani 1 1 d .
H22A H 0.1047 0.0526 -0.4512 0.036 Uiso 1 1 calc R
H22B H 0.1170 0.1533 -0.4554 0.036 Uiso 1 1 calc R
C23 C -0.1170(2) 0.04853(15) -0.41385(12) 0.0311(6) Uani 1 1 d .
H23A H -0.2089 0.0551 -0.4220 0.037 Uiso 1 1 calc R
H23B H -0.0960 -0.0080 -0.4293 0.037 Uiso 1 1 calc R
C24 C 0.0585(2) 0.04489(15) -0.33558(12) 0.0289(6) Uani 1 1 d .
H24A H 0.0833 -0.0117 -0.3494 0.035 Uiso 1 1 calc R
H24B H 0.0859 0.0491 -0.2903 0.035 Uiso 1 1 calc R
O1S O 0.39932(16) 0.62283(10) -0.30984(8) 0.0238(3) Uani 1 1 d .
H1SB H 0.321(3) 0.6265(18) -0.3198(14) 0.045(9) Uiso 1 1 d .
H1SA H 0.413(3) 0.5666(19) -0.3152(13) 0.048(9) Uiso 1 1 d .
O2S O -0.06226(19) 0.61024(11) -0.06835(8) 0.0268(4) Uani 1 1 d .
H2SA H -0.078(3) 0.5610(19) -0.0707(13) 0.040(9) Uiso 1 1 d .
H2SB H -0.011(3) 0.6150(19) -0.0881(15) 0.048(11) Uiso 1 1 d .
O3S O -0.61874(16) 0.39031(10) -0.56220(8) 0.0224(3) Uani 1 1 d .
H3SB H -0.616(3) 0.341(2) -0.5714(14) 0.050(10) Uiso 1 1 d .
H3SA H -0.591(3) 0.3910(19) -0.5248(16) 0.054(10) Uiso 1 1 d .
O4S O 0.38842(17) 0.12219(11) -0.34473(8) 0.0231(3) Uani 1 1 d .
H4SB H 0.396(3) 0.173(2) -0.3405(14) 0.055(10) Uiso 1 1 d .
H4SA H 0.317(3) 0.113(2) -0.3518(15) 0.055(11) Uiso 1 1 d .
O5S O -0.14162(16) 0.63143(13) -0.55948(9) 0.0296(4) Uani 1 1 d .
H5SB H -0.106(3) 0.634(2) -0.5240(17) 0.065(11) Uiso 1 1 d .
H5SA H -0.093(3) 0.6323(16) -0.5811(13) 0.030(8) Uiso 1 1 d .
O6S O 0.38404(16) 0.36767(11) -0.08202(8) 0.0241(3) Uani 1 1 d .
H6SB H 0.398(3) 0.3780(19) -0.0446(16) 0.051(10) Uiso 1 1 d .
H6SA H 0.309(4) 0.360(2) -0.0921(18) 0.085(14) Uiso 1 1 d .
O7S O -0.4209(7) 0.3829(4) -0.1611(3) 0.0335(16) Uani 0.25 1 d P
H1 H 0.058(2) 0.3683(14) -0.3214(12) 0.032(7) Uiso 1 1 d .
H2 H -0.100(2) 0.3741(13) -0.4023(11) 0.025(6) Uiso 1 1 d .

loop_
_atom_site_aniso_label
_atom_site_aniso_U_11
_atom_site_aniso_U_22
_atom_site_aniso_U_33
_atom_site_aniso_U_23
_atom_site_aniso_U_13
_atom_site_aniso_U_12
Ru1 0.01096(8) 0.01962(8) 0.00896(8) -0.00067(6) 0.00117(6) 0.00345(6)
P1 0.0126(2) 0.0173(2) 0.0096(2) 0.00012(19) 0.00068(19) 0.0007(2)
P2 0.0124(2) 0.0188(2) 0.0110(2) -0.0012(2) 0.00071(19) 0.0033(2)
P3 0.0138(3) 0.0217(3) 0.0109(2) 0.0005(2) 0.0024(2) 0.0035(2)
P4 0.0140(3) 0.0239(3) 0.0139(3) -0.0043(2) -0.0009(2) 0.0063(2)
N1 0.0186(9) 0.0213(9) 0.0125(8) 0.0010(7) -0.0027(7) -0.0017(7)
N2 0.0234(10) 0.0193(8) 0.0120(8) 0.0018(7) 0.0013(7) -0.0024(7)
N3 0.0194(9) 0.0194(8) 0.0102(8) 0.0006(7) 0.0004(7) -0.0023(7)
N4 0.0145(8) 0.0198(9) 0.0154(8) -0.0021(7) -0.0024(7) 0.0028(7)
N5 0.0134(9) 0.0205(9) 0.0167(9) -0.0023(7) 0.0015(7) 0.0022(7)
N6 0.0125(9) 0.0206(8) 0.0176(9) -0.0008(7) -0.0008(7) 0.0022(7)
N7 0.0166(9) 0.0226(9) 0.0200(9) 0.0034(8) 0.0010(7) 0.0013(7)
N8 0.0198(9) 0.0247(9) 0.0154(9) 0.0033(7) 0.0028(7) 0.0021(8)
N9 0.0224(10) 0.0229(9) 0.0191(9) 0.0014(7) 0.0063(8) 0.0035(7)
N10 0.0192(10) 0.0343(11) 0.0194(10) -0.0110(8) -0.0042(8) 0.0127(8)
N11 0.0247(11) 0.0371(11) 0.0225(10) -0.0142(9) -0.0061(8) 0.0149(9)
N12 0.0244(10) 0.0252(10) 0.0275(11) -0.0094(8) -0.0032(9) 0.0079(8)
C1 0.0148(10) 0.0246(11) 0.0132(10) 0.0011(8) -0.0011(8) 0.0012(8)
C2 0.0178(10) 0.0187(10) 0.0119(9) -0.0009(8) -0.0003(8) -0.0016(8)
C3 0.0184(11) 0.0184(10) 0.0116(9) -0.0005(8) 0.0007(8) 0.0012(8)
C4 0.0225(11) 0.0211(10) 0.0164(10) 0.0027(8) -0.0016(9) 0.0007(9)
C5 0.0218(11) 0.0242(11) 0.0131(10) 0.0004(8) 0.0034(8) -0.0032(9)
C6 0.0202(11) 0.0221(10) 0.0129(10) -0.0008(8) -0.0012(9) -0.0020(8)
C7 0.0168(10) 0.0229(10) 0.0123(9) -0.0001(8) 0.0003(8) 0.0020(8)
C8 0.0135(10) 0.0200(10) 0.0157(10) -0.0044(8) -0.0004(8) 0.0019(8)
C9 0.0131(10) 0.0225(10) 0.0160(10) 0.0001(8) -0.0008(8) 0.0026(8)
C10 0.0154(10) 0.0200(10) 0.0189(11) -0.0005(8) -0.0020(9) 0.0053(8)
C11 0.0137(10) 0.0247(10) 0.0216(11) -0.0001(9) 0.0036(9) 0.0044(9)
C12 0.0175(11) 0.0200(10) 0.0186(11) -0.0033(8) -0.0029(9) 0.0013(8)
C13 0.0162(11) 0.0225(10) 0.0205(11) 0.0024(9) -0.0001(9) 0.0020(8)
C14 0.0188(11) 0.0269(11) 0.0127(10) 0.0022(8) 0.0004(9) 0.0010(9)
C15 0.0227(12) 0.0251(11) 0.0200(11) 0.0015(9) 0.0094(9) 0.0044(9)
C16 0.0200(11) 0.0258(11) 0.0192(11) 0.0030(9) 0.0063(9) 0.0025(9)
C17 0.0187(11) 0.0264(11) 0.0214(11) 0.0044(9) 0.0023(9) 0.0042(9)
C18 0.0251(12) 0.0248(11) 0.0163(11) -0.0004(9) 0.0004(9) 0.0015(9)
C19 0.0162(11) 0.0318(12) 0.0208(11) -0.0071(9) -0.0004(9) 0.0100(9)
C20 0.0231(12) 0.0333(12) 0.0160(11) -0.0080(9) -0.0042(9) 0.0124(10)
C21 0.0209(11) 0.0217(10) 0.0248(12) -0.0066(9) 0.0014(9) 0.0067(9)
C22 0.0255(13) 0.0416(14) 0.0208(12) -0.0115(10) -0.0002(10) 0.0152(11)
C23 0.0265(13) 0.0301(12) 0.0339(14) -0.0150(11) -0.0066(11) 0.0087(10)
C24 0.0281(13) 0.0284(12) 0.0277(13) -0.0089(10) -0.0051(11) 0.0135(10)
O1S 0.0184(8) 0.0229(8) 0.0298(9) -0.0048(7) 0.0016(7) -0.0006(7)
O2S 0.0376(11) 0.0211(9) 0.0243(9) -0.0025(7) 0.0135(8) -0.0021(8)
O3S 0.0266(9) 0.0217(8) 0.0174(8) -0.0008(7) -0.0024(7) 0.0048(7)
O4S 0.0202(9) 0.0229(9) 0.0265(9) -0.0019(7) 0.0036(7) 0.0039(7)
O5S 0.0172(8) 0.0568(12) 0.0153(8) 0.0042(8) 0.0041(7) 0.0072(8)
O6S 0.0205(9) 0.0308(9) 0.0207(9) 0.0024(7) 0.0016(7) -0.0025(7)
O7S 0.037(4) 0.028(4) 0.038(4) 0.003(3) 0.013(3) 0.003(3)

loop_
_atom_type_symbol
_atom_type_description
_atom_type_scat_dispersion_real
_atom_type_scat_dispersion_imag
_atom_type_scat_source
C C 0.0033 0.0016 'International Tables Vol C Tables 4.2.6.8 and 6.1.1.4'
H H 0.0000 0.0000 'International Tables Vol C Tables 4.2.6.8 and 6.1.1.4'
N N 0.0061 0.0033 'International Tables Vol C Tables 4.2.6.8 and 6.1.1.4'
P P 0.1023 0.0942 'International Tables Vol C Tables 4.2.6.8 and 6.1.1.4'
Ru Ru -1.2594 0.8363 'International Tables Vol C Tables 4.2.6.8 and 6.1.1.4'
O O 0.0106 0.0060 'International Tables Vol C Tables 4.2.6.8 and 6.1.1.4'

loop_
_geom_angle_atom_site_label_1
_geom_angle_atom_site_label_2
_geom_angle_atom_site_label_3
_geom_angle
P3 Ru1 P4 150.05(2)
P3 Ru1 P2 98.89(2)
P4 Ru1 P2 99.38(2)
P3 Ru1 P1 100.002(19)
P4 Ru1 P1 99.780(19)
P2 Ru1 P1 100.402(19)
C1 P1 C2 96.12(9)
C1 P1 C3 96.51(9)
C2 P1 C3 96.62(9)
C1 P1 Ru1 116.77(7)
C2 P1 Ru1 123.28(6)
C3 P1 Ru1 121.55(7)
C7 P2 C9 97.18(9)
C7 P2 C8 95.89(9)
C9 P2 C8 96.45(9)
C7 P2 Ru1 116.79(7)
C9 P2 Ru1 121.22(7)
C8 P2 Ru1 123.43(7)
C14 P3 C13 97.17(10)
C14 P3 C15 95.76(10)
C13 P3 C15 96.05(10)
C14 P3 Ru1 114.68(7)
C13 P3 Ru1 115.75(7)
C15 P3 Ru1 130.95(7)
C19 P4 C20 97.03(10)
C19 P4 C21 96.22(10)
C20 P4 C21 95.95(11)
C19 P4 Ru1 114.42(7)
C20 P4 Ru1 115.74(7)
C21 P4 Ru1 131.00(7)
C6 N1 C4 107.88(17)
C6 N1 C1 111.04(16)
C4 N1 C1 111.12(16)
C5 N2 C4 108.57(16)
C5 N2 C2 111.37(16)
C4 N2 C2 111.02(17)
C5 N3 C6 108.56(16)
C5 N3 C3 111.05(16)
C6 N3 C3 110.48(16)
C12 N4 C10 108.30(16)
C12 N4 C7 111.41(16)
C10 N4 C7 111.12(16)
C11 N5 C10 108.74(16)
C11 N5 C8 111.34(16)
C10 N5 C8 110.93(16)
C11 N6 C12 108.55(16)
C11 N6 C9 110.75(16)
C12 N6 C9 110.69(16)
C18 N7 C16 108.67(16)
C18 N7 C13 110.91(17)
C16 N7 C13 111.15(17)
C16 N8 C17 108.29(17)
C16 N8 C14 110.97(16)
C17 N8 C14 110.89(17)
C18 N9 C17 107.99(17)
C18 N9 C15 111.77(17)
C17 N9 C15 111.50(17)
C22 N10 C24 108.53(19)
C22 N10 C19 110.34(18)
C24 N10 C19 111.04(18)
C22 N11 C23 108.36(19)
C22 N11 C20 110.52(18)
C23 N11 C20 110.99(18)
C23 N12 C24 108.17(19)
C23 N12 C21 111.64(18)
C24 N12 C21 111.46(17)
N1 C1 P1 114.19(14)
N2 C2 P1 113.82(13)
N3 C3 P1 114.10(13)
N1 C4 N2 113.89(16)
N2 C5 N3 113.66(17)
N1 C6 N3 114.57(16)
N4 C7 P2 113.90(14)
N5 C8 P2 113.82(13)
N6 C9 P2 113.88(14)
N4 C10 N5 113.67(16)
N5 C11 N6 113.68(17)
N4 C12 N6 114.26(16)
N7 C13 P3 113.89(14)
N8 C14 P3 114.49(14)
N9 C15 P3 113.51(14)
N8 C16 N7 113.71(17)
N9 C17 N8 113.91(17)
N9 C18 N7 113.87(17)
N10 C19 P4 114.21(15)
N11 C20 P4 113.94(15)
N12 C21 P4 113.63(16)
N10 C22 N11 114.44(19)
N12 C23 N11 114.15(19)
N12 C24 N10 113.91(18)

loop_
_geom_bond_atom_site_label_1
_geom_bond_atom_site_label_2
_geom_bond_distance
Ru1 P3 2.2904(6)
Ru1 P4 2.2904(6)
Ru1 P2 2.2990(5)
Ru1 P1 2.2999(5)
P1 C1 1.853(2)
P1 C2 1.853(2)
P1 C3 1.854(2)
P2 C7 1.852(2)
P2 C9 1.854(2)
P2 C8 1.856(2)
P3 C14 1.844(2)
P3 C13 1.848(2)
P3 C15 1.870(2)
P4 C19 1.846(2)
P4 C20 1.853(2)
P4 C21 1.866(2)
N1 C6 1.470(3)
N1 C4 1.473(3)
N1 C1 1.479(3)
N2 C5 1.471(3)
N2 C4 1.476(3)
N2 C2 1.483(2)
N3 C5 1.473(3)
N3 C6 1.474(3)
N3 C3 1.482(2)
N4 C12 1.465(3)
N4 C10 1.473(3)
N4 C7 1.479(3)
N5 C11 1.469(3)
N5 C10 1.474(3)
N5 C8 1.484(2)
N6 C11 1.477(3)
N6 C12 1.481(3)
N6 C9 1.485(2)
N7 C18 1.474(3)
N7 C16 1.474(3)
N7 C13 1.482(3)
N8 C16 1.470(3)
N8 C17 1.477(3)
N8 C14 1.478(3)
N9 C18 1.463(3)
N9 C17 1.467(3)
N9 C15 1.476(3)
N10 C22 1.467(3)
N10 C24 1.472(3)
N10 C19 1.491(3)
N11 C22 1.473(3)
N11 C23 1.475(3)
N11 C20 1.489(3)
N12 C23 1.457(3)
N12 C24 1.470(3)
N12 C21 1.482(3)

loop_
_geom_hbond_atom_site_label_D
_geom_hbond_atom_site_label_H
_geom_hbond_atom_site_label_A
_geom_hbond_distance_DH
_geom_hbond_distance_HA
_geom_hbond_distance_DA
_geom_hbond_angle_DHA
_geom_hbond_site_symmetry_A
O2S H2SA N3 0.80(3) 2.10(3) 2.845(2) 157(3) .
O5S H5SB N8 0.81(4) 2.05(4) 2.864(3) 174(3) .
O3S H3SA N4 0.83(3) 2.02(3) 2.846(2) 176(3) .
O1S H1SB N7 0.85(3) 1.96(3) 2.801(2) 177(3) .
O6S H6SA N1 0.82(4) 2.04(4) 2.861(2) 175(4) .
O4S H4SA N10 0.78(3) 2.07(3) 2.841(3) 170(3) .
O3S H3SB N2 0.80(3) 2.12(3) 2.908(2) 169(3) 4_565
O6S H6SB N11 0.82(3) 2.06(3) 2.877(3) 172(3) 4_666
O4S H4SB N6 0.81(3) 2.04(3) 2.819(2) 163(3) 1_655
O1S H1SA N5 0.91(3) 1.97(3) 2.877(2) 172(3) 1_655
O2S H2SB O4S 0.75(3) 2.10(3) 2.838(3) 171(3) 2_554

loop_
_geom_torsion_atom_site_label_1
_geom_torsion_atom_site_label_2
_geom_torsion_atom_site_label_3
_geom_torsion_atom_site_label_4
_geom_torsion
P3 Ru1 P1 C1 -80.66(8)
P4 Ru1 P1 C1 76.74(8)
P2 Ru1 P1 C1 178.27(8)
P3 Ru1 P1 C2 161.04(8)
P4 Ru1 P1 C2 -41.55(8)
P2 Ru1 P1 C2 59.98(8)
P3 Ru1 P1 C3 36.65(8)
P4 Ru1 P1 C3 -165.95(8)
P2 Ru1 P1 C3 -64.42(8)
P3 Ru1 P2 C7 75.34(8)
P4 Ru1 P2 C7 -80.83(8)
P1 Ru1 P2 C7 177.32(8)
P3 Ru1 P2 C9 -166.64(8)
P4 Ru1 P2 C9 37.19(8)
P1 Ru1 P2 C9 -64.67(8)
P3 Ru1 P2 C8 -42.76(9)
P4 Ru1 P2 C8 161.06(8)
P1 Ru1 P2 C8 59.21(9)
P4 Ru1 P3 C14 52.70(9)
P2 Ru1 P3 C14 -74.33(8)
P1 Ru1 P3 C14 -176.64(8)
P4 Ru1 P3 C13 -59.28(9)
P2 Ru1 P3 C13 173.70(8)
P1 Ru1 P3 C13 71.39(8)
P4 Ru1 P3 C15 175.71(10)
P2 Ru1 P3 C15 48.69(10)
P1 Ru1 P3 C15 -53.62(10)
P3 Ru1 P4 C19 53.65(10)
P2 Ru1 P4 C19 -179.43(8)
P1 Ru1 P4 C19 -77.06(9)
P3 Ru1 P4 C20 -57.95(10)
P2 Ru1 P4 C20 68.97(9)
P1 Ru1 P4 C20 171.34(9)
P3 Ru1 P4 C21 177.19(10)
P2 Ru1 P4 C21 -55.89(10)
P1 Ru1 P4 C21 46.48(10)
C6 N1 C1 P1 -59.63(19)
C4 N1 C1 P1 60.45(19)
C2 P1 C1 N1 -49.16(16)
C3 P1 C1 N1 48.25(16)
Ru1 P1 C1 N1 178.60(11)
C5 N2 C2 P1 60.3(2)
C4 N2 C2 P1 -60.86(19)
C1 P1 C2 N2 49.27(16)
C3 P1 C2 N2 -48.04(16)
Ru1 P1 C2 N2 177.02(11)
C5 N3 C3 P1 -60.2(2)
C6 N3 C3 P1 60.28(19)
C1 P1 C3 N3 -48.72(16)
C2 P1 C3 N3 48.24(16)
Ru1 P1 C3 N3 -175.74(11)
C6 N1 C4 N2 55.9(2)
C1 N1 C4 N2 -66.1(2)
C5 N2 C4 N1 -56.4(2)
C2 N2 C4 N1 66.4(2)
C4 N2 C5 N3 55.6(2)
C2 N2 C5 N3 -66.9(2)
C6 N3 C5 N2 -54.9(2)
C3 N3 C5 N2 66.8(2)
C4 N1 C6 N3 -55.5(2)
C1 N1 C6 N3 66.5(2)
C5 N3 C6 N1 55.3(2)
C3 N3 C6 N1 -66.7(2)
C12 N4 C7 P2 -59.63(19)
C10 N4 C7 P2 61.24(19)
C9 P2 C7 N4 47.62(16)
C8 P2 C7 N4 -49.67(16)
Ru1 P2 C7 N4 178.07(11)
C11 N5 C8 P2 60.3(2)
C10 N5 C8 P2 -60.96(19)
C7 P2 C8 N5 49.57(16)
C9 P2 C8 N5 -48.36(16)
Ru1 P2 C8 N5 177.24(11)
C11 N6 C9 P2 -60.85(19)
C12 N6 C9 P2 59.60(19)
C7 P2 C9 N6 -47.92(16)
C8 P2 C9 N6 48.88(16)
Ru1 P2 C9 N6 -175.33(11)
C12 N4 C10 N5 56.1(2)
C7 N4 C10 N5 -66.6(2)
C11 N5 C10 N4 -56.4(2)
C8 N5 C10 N4 66.4(2)
C10 N5 C11 N6 55.6(2)
C8 N5 C11 N6 -66.9(2)
C12 N6 C11 N5 -54.6(2)
C9 N6 C11 N5 67.1(2)
C10 N4 C12 N6 -55.6(2)
C7 N4 C12 N6 67.0(2)
C11 N6 C12 N4 55.0(2)
C9 N6 C12 N4 -66.8(2)
C18 N7 C13 P3 61.3(2)
C16 N7 C13 P3 -59.7(2)
C14 P3 C13 N7 47.16(17)
C15 P3 C13 N7 -49.44(17)
Ru1 P3 C13 N7 169.03(12)
C16 N8 C14 P3 59.5(2)
C17 N8 C14 P3 -60.9(2)
C13 P3 C14 N8 -47.26(17)
C15 P3 C14 N8 49.61(17)
Ru1 P3 C14 N8 -169.92(12)
C18 N9 C15 P3 -60.2(2)
C17 N9 C15 P3 60.8(2)
C14 P3 C15 N9 -49.21(17)
C13 P3 C15 N9 48.66(17)
Ru1 P3 C15 N9 -179.23(11)
C17 N8 C16 N7 55.0(2)
C14 N8 C16 N7 -66.9(2)
C18 N7 C16 N8 -55.0(2)
C13 N7 C16 N8 67.3(2)
C18 N9 C17 N8 56.8(2)
C15 N9 C17 N8 -66.4(2)
C16 N8 C17 N9 -56.2(2)
C14 N8 C17 N9 65.8(2)
C17 N9 C18 N7 -56.5(2)
C15 N9 C18 N7 66.5(2)
C16 N7 C18 N9 55.9(2)
C13 N7 C18 N9 -66.6(2)
C22 N10 C19 P4 59.9(2)
C24 N10 C19 P4 -60.5(2)
C20 P4 C19 N10 -47.92(18)
C21 P4 C19 N10 48.89(18)
Ru1 P4 C19 N10 -170.37(13)
C22 N11 C20 P4 -59.7(2)
C23 N11 C20 P4 60.6(2)
C19 P4 C20 N11 47.78(19)
C21 P4 C20 N11 -49.27(19)
Ru1 P4 C20 N11 169.24(14)
C23 N12 C21 P4 -60.6(2)
C24 N12 C21 P4 60.5(2)
C19 P4 C21 N12 -48.79(17)
C20 P4 C21 N12 48.98(17)
Ru1 P4 C21 N12 -179.02(11)
C24 N10 C22 N11 54.3(2)
C19 N10 C22 N11 -67.6(3)
C23 N11 C22 N10 -54.1(3)
C20 N11 C22 N10 67.7(3)
C24 N12 C23 N11 -56.5(2)
C21 N12 C23 N11 66.4(2)
C22 N11 C23 N12 55.4(2)
C20 N11 C23 N12 -66.1(2)
C23 N12 C24 N10 56.5(2)
C21 N12 C24 N10 -66.6(2)
C22 N10 C24 N12 -55.4(2)
C19 N10 C24 N12 66.1(2)
